data_7711717
loop_
_publ_author_name
'Mishra, Manish Kumar'
'Smetana, Volodymyr'
'Hiti, Ethan A.'
'Wineinger, Hannah B.'
'Qu, Fengrui'
'Mudring, Anja-Verena'
'Rogers, Robin D.'

_publ_section_title
;
 CO2 capture from ambient air via crystallization with tetraalkylammonium
 hydroxides
;
_journal_name_full 'Dalton Transactions'
_journal_paper_doi 10.1039/D2DT02262A
_journal_year 2022
_chemical_formula_sum 'C9 H27 N O6'
_chemical_formula_weight 245.31
_space_group_crystal_system monoclinic
_space_group_IT_number 14
_space_group_name_Hall '-P 2ybc'
_space_group_name_H-M_alt 'P 1 21/c 1'
_atom_sites_solution_hydrogens mixed
_audit_creation_method SHELXL-2018/3
_audit_update_record
;
2022-05-01 deposited with the CCDC.	2022-10-07 downloaded from the CCDC.
;
_cell_angle_alpha 90
_cell_angle_beta 110.513(4)
_cell_angle_gamma 90
_cell_formula_units_Z 4
_cell_length_a 7.6005(5)
_cell_length_b 12.8836(8)
_cell_length_c 14.9593(9)
_cell_measurement_reflns_used 28793
_cell_measurement_temperature 223(2)
_cell_measurement_theta_max 26.268
_cell_measurement_theta_min 2.147
_cell_volume 1371.96(15)
_computing_structure_refinement 'SHELXL-2018/3 (Sheldrick, 2018)'
_diffrn_ambient_temperature 223(2)
_diffrn_measured_fraction_theta_full 1.000
_diffrn_measured_fraction_theta_max 0.999
_diffrn_measurement_device_type 'Bruker Venture'
_diffrn_radiation_type MoK\a
_diffrn_radiation_wavelength 0.71073
_diffrn_reflns_av_R_equivalents 0.0583
_diffrn_reflns_av_unetI/netI 0.0289
_diffrn_reflns_Laue_measured_fraction_full 1.000
_diffrn_reflns_Laue_measured_fraction_max 0.999
_diffrn_reflns_limit_h_max 9
_diffrn_reflns_limit_h_min -9
_diffrn_reflns_limit_k_max 16
_diffrn_reflns_limit_k_min -16
_diffrn_reflns_limit_l_max 18
_diffrn_reflns_limit_l_min -18
_diffrn_reflns_number 28793
_diffrn_reflns_point_group_measured_fraction_full 1.000
_diffrn_reflns_point_group_measured_fraction_max 0.999
_diffrn_reflns_theta_full 25.242
_diffrn_reflns_theta_max 26.268
_diffrn_reflns_theta_min 2.147
_exptl_absorpt_coefficient_mu 0.098
_exptl_crystal_density_diffrn 1.188
_exptl_crystal_description block
_exptl_crystal_F_000 544
_refine_diff_density_max 0.167
_refine_diff_density_min -0.214
_refine_diff_density_rms 0.039
_refine_ls_extinction_method none
_refine_ls_goodness_of_fit_ref 1.063
_refine_ls_hydrogen_treatment mixed
_refine_ls_matrix_type full
_refine_ls_number_parameters 168
_refine_ls_number_reflns 2784
_refine_ls_number_restraints 6
_refine_ls_restrained_S_all 1.062
_refine_ls_R_factor_all 0.0669
_refine_ls_R_factor_gt 0.0431
_refine_ls_shift/su_max 0.000
_refine_ls_shift/su_mean 0.000
_refine_ls_structure_factor_coef Fsqd
_refine_ls_weighting_details 'w=1/[\s^2^(Fo^2^)+(0.0585P)^2^+0.2729P] where P=(Fo^2^+2Fc^2^)/3'
_refine_ls_weighting_scheme calc
_refine_ls_wR_factor_gt 0.1106
_refine_ls_wR_factor_ref 0.1231
_reflns_Friedel_coverage 0.000
_reflns_number_gt 1967
_reflns_number_total 2784
_reflns_threshold_expression 'I > 2\s(I)'
_cod_data_source_file d2dt02262a1.cif
_cod_data_source_block N2222HCO33H2O
_cod_original_sg_symbol_H-M 'P 21/c'
_cod_database_code 7711717
_shelx_shelxl_version_number 2018/3
_shelx_space_group_comment
;
The symmetry employed for this shelxl refinement is uniquely defined
by the following loop, which should always be used as a source of
symmetry information in preference to the above space-group names.
They are only intended as comments.
;

loop_
_space_group_symop_operation_xyz
'x, y, z'
'-x, y+1/2, -z+1/2'
'-x, -y, -z'
'x, -y-1/2, z-1/2'

loop_
_atom_site_label
_atom_site_type_symbol
_atom_site_fract_x
_atom_site_fract_y
_atom_site_fract_z
_atom_site_U_iso_or_equiv
_atom_site_adp_type
_atom_site_occupancy
_atom_site_site_symmetry_order
_atom_site_calc_flag
_atom_site_refinement_flags_posn
_atom_site_refinement_flags_adp
_atom_site_refinement_flags_occupancy
_atom_site_disorder_assembly
_atom_site_disorder_group
O3 O 0.00820(18) -0.67185(9) -0.34006(8) 0.0441(3) Uani 1 1 d . . . . .
O1 O 0.05172(19) -0.62392(9) -0.47451(8) 0.0456(3) Uani 1 1 d . . . . .
O4 O 0.08920(18) -0.57326(11) -0.16246(9) 0.0475(3) Uani 1 1 d D . . . .
H4D H 0.022(3) -0.5156(12) -0.1639(16) 0.071 Uiso 1 1 d D U . . .
H4E H 0.055(3) -0.6011(17) -0.2213(9) 0.071 Uiso 1 1 d D U . . .
O2 O -0.04717(19) -0.51059(9) -0.38953(9) 0.0470(3) Uani 1 1 d . . . . .
H2 H -0.043260 -0.472708 -0.433677 0.071 Uiso 1 1 calc R U . . .
O6 O 0.22102(18) -0.81113(10) -0.49248(9) 0.0478(3) Uani 1 1 d D . . . .
H6D H 0.164(3) -0.8428(16) -0.5483(10) 0.072 Uiso 1 1 d D U . . .
H6E H 0.164(3) -0.7498(11) -0.4931(16) 0.072 Uiso 1 1 d D U . . .
N1 N 0.59821(17) -0.72644(9) -0.16848(8) 0.0264(3) Uani 1 1 d . . . . .
O5 O 0.0960(2) -0.88447(11) -0.34907(10) 0.0561(4) Uani 1 1 d D . . . .
H5E H 0.123(3) -0.8793(19) -0.4021(12) 0.084 Uiso 1 1 d D U . . .
H5D H 0.055(3) -0.8222(11) -0.3394(18) 0.084 Uiso 1 1 d D U . . .
C9 C 0.0076(2) -0.60728(13) -0.40213(12) 0.0354(4) Uani 1 1 d . . . . .
C3 C 0.7193(2) -0.65976(12) -0.08654(11) 0.0323(4) Uani 1 1 d . . . . .
H3A H 0.795480 -0.705568 -0.035293 0.039 Uiso 1 1 calc R U . . .
H3B H 0.805612 -0.619490 -0.108600 0.039 Uiso 1 1 calc R U . . .
C1 C 0.4822(2) -0.66070(12) -0.25264(11) 0.0327(4) Uani 1 1 d . . . . .
H1A H 0.402738 -0.706896 -0.302539 0.039 Uiso 1 1 calc R U . . .
H1B H 0.398958 -0.616239 -0.232046 0.039 Uiso 1 1 calc R U . . .
C7 C 0.7330(2) -0.79582(13) -0.19574(12) 0.0354(4) Uani 1 1 d . . . . .
H7A H 0.827166 -0.751870 -0.208187 0.042 Uiso 1 1 calc R U . . .
H7B H 0.799179 -0.840259 -0.141113 0.042 Uiso 1 1 calc R U . . .
C5 C 0.4579(2) -0.78971(12) -0.13942(11) 0.0333(4) Uani 1 1 d . . . . .
H5A H 0.366533 -0.741956 -0.129020 0.040 Uiso 1 1 calc R U . . .
H5B H 0.389191 -0.835267 -0.192686 0.040 Uiso 1 1 calc R U . . .
C4 C 0.6136(3) -0.58562(13) -0.04557(12) 0.0394(4) Uani 1 1 d . . . . .
H4A H 0.702155 -0.546774 0.006385 0.059 Uiso 1 1 calc R U . . .
H4B H 0.529779 -0.624470 -0.021837 0.059 Uiso 1 1 calc R U . . .
H4C H 0.540959 -0.537980 -0.094915 0.059 Uiso 1 1 calc R U . . .
C2 C 0.5939(3) -0.59292(14) -0.29546(13) 0.0440(4) Uani 1 1 d . . . . .
H2A H 0.665942 -0.542963 -0.248291 0.066 Uiso 1 1 calc R U . . .
H2B H 0.508982 -0.556467 -0.350386 0.066 Uiso 1 1 calc R U . . .
H2C H 0.678758 -0.635736 -0.315226 0.066 Uiso 1 1 calc R U . . .
C6 C 0.5407(3) -0.85537(14) -0.05127(13) 0.0483(5) Uani 1 1 d . . . . .
H6A H 0.598045 -0.810801 0.003513 0.072 Uiso 1 1 calc R U . . .
H6B H 0.635180 -0.901256 -0.059380 0.072 Uiso 1 1 calc R U . . .
H6C H 0.442223 -0.896338 -0.041169 0.072 Uiso 1 1 calc R U . . .
C8 C 0.6433(3) -0.86401(14) -0.28166(13) 0.0478(5) Uani 1 1 d . . . . .
H8A H 0.541454 -0.903195 -0.273010 0.072 Uiso 1 1 calc R U . . .
H8B H 0.736343 -0.911552 -0.288904 0.072 Uiso 1 1 calc R U . . .
H8C H 0.594351 -0.821130 -0.338313 0.072 Uiso 1 1 calc R U . . .

loop_
_atom_site_aniso_label
_atom_site_aniso_U_11
_atom_site_aniso_U_22
_atom_site_aniso_U_33
_atom_site_aniso_U_23
_atom_site_aniso_U_13
_atom_site_aniso_U_12
O3 0.0558(8) 0.0366(7) 0.0422(7) 0.0033(6) 0.0201(6) 0.0028(6)
O1 0.0667(9) 0.0356(7) 0.0405(7) -0.0020(5) 0.0263(6) 0.0083(6)
O4 0.0525(8) 0.0512(8) 0.0390(7) -0.0004(6) 0.0162(6) -0.0006(6)
O2 0.0726(9) 0.0321(7) 0.0443(7) -0.0035(5) 0.0304(7) 0.0041(6)
O6 0.0501(8) 0.0435(8) 0.0513(8) -0.0054(6) 0.0196(7) 0.0070(6)
N1 0.0285(7) 0.0259(7) 0.0243(6) -0.0025(5) 0.0086(5) 0.0006(5)
O5 0.0796(10) 0.0420(8) 0.0496(8) 0.0053(7) 0.0260(7) 0.0050(7)
C9 0.0350(9) 0.0330(9) 0.0353(9) -0.0050(7) 0.0088(7) -0.0015(7)
C3 0.0334(9) 0.0332(9) 0.0277(8) -0.0051(7) 0.0073(7) -0.0041(7)
C1 0.0359(9) 0.0318(8) 0.0266(8) 0.0014(6) 0.0060(7) 0.0053(7)
C7 0.0380(9) 0.0337(9) 0.0368(9) -0.0021(7) 0.0161(7) 0.0084(7)
C5 0.0361(9) 0.0312(9) 0.0358(9) -0.0027(7) 0.0163(7) -0.0048(7)
C4 0.0512(11) 0.0336(9) 0.0336(9) -0.0100(7) 0.0150(8) -0.0016(8)
C2 0.0572(12) 0.0398(10) 0.0386(10) 0.0094(8) 0.0211(9) 0.0054(8)
C6 0.0661(13) 0.0395(10) 0.0393(10) 0.0049(8) 0.0186(9) -0.0108(9)
C8 0.0627(13) 0.0386(10) 0.0488(11) -0.0126(8) 0.0278(10) 0.0025(9)

loop_
_atom_type_symbol
_atom_type_description
_atom_type_scat_dispersion_real
_atom_type_scat_dispersion_imag
_atom_type_scat_source
C C 0.0033 0.0016 'International Tables Vol C Tables 4.2.6.8 and 6.1.1.4'
H H 0.0000 0.0000 'International Tables Vol C Tables 4.2.6.8 and 6.1.1.4'
N N 0.0061 0.0033 'International Tables Vol C Tables 4.2.6.8 and 6.1.1.4'
O O 0.0106 0.0060 'International Tables Vol C Tables 4.2.6.8 and 6.1.1.4'

loop_
_geom_angle_atom_site_label_1
_geom_angle_atom_site_label_2
_geom_angle_atom_site_label_3
_geom_angle
_geom_angle_site_symmetry_1
_geom_angle_site_symmetry_3
_geom_angle_publ_flag
H4D O4 H4E 110(2) . . ?
C9 O2 H2 109.5 . . ?
H6D O6 H6E 109(2) . . ?
C3 N1 C1 111.48(12) . . ?
C3 N1 C7 105.97(11) . . ?
C1 N1 C7 110.86(11) . . ?
C3 N1 C5 111.12(11) . . ?
C1 N1 C5 105.93(11) . . ?
C7 N1 C5 111.58(12) . . ?
H5E O5 H5D 106(2) . . ?
O3 C9 O1 126.52(15) . . ?
O3 C9 O2 115.70(14) . . ?
O1 C9 O2 117.79(15) . . ?
C4 C3 N1 115.38(13) . . ?
C4 C3 H3A 108.4 . . ?
N1 C3 H3A 108.4 . . ?
C4 C3 H3B 108.4 . . ?
N1 C3 H3B 108.4 . . ?
H3A C3 H3B 107.5 . . ?
C2 C1 N1 115.20(13) . . ?
C2 C1 H1A 108.5 . . ?
N1 C1 H1A 108.5 . . ?
C2 C1 H1B 108.5 . . ?
N1 C1 H1B 108.5 . . ?
H1A C1 H1B 107.5 . . ?
C8 C7 N1 115.17(14) . . ?
C8 C7 H7A 108.5 . . ?
N1 C7 H7A 108.5 . . ?
C8 C7 H7B 108.5 . . ?
N1 C7 H7B 108.5 . . ?
H7A C7 H7B 107.5 . . ?
C6 C5 N1 115.54(14) . . ?
C6 C5 H5A 108.4 . . ?
N1 C5 H5A 108.4 . . ?
C6 C5 H5B 108.4 . . ?
N1 C5 H5B 108.4 . . ?
H5A C5 H5B 107.5 . . ?
C3 C4 H4A 109.5 . . ?
C3 C4 H4B 109.5 . . ?
H4A C4 H4B 109.5 . . ?
C3 C4 H4C 109.5 . . ?
H4A C4 H4C 109.5 . . ?
H4B C4 H4C 109.5 . . ?
C1 C2 H2A 109.5 . . ?
C1 C2 H2B 109.5 . . ?
H2A C2 H2B 109.5 . . ?
C1 C2 H2C 109.5 . . ?
H2A C2 H2C 109.5 . . ?
H2B C2 H2C 109.5 . . ?
C5 C6 H6A 109.5 . . ?
C5 C6 H6B 109.5 . . ?
H6A C6 H6B 109.5 . . ?
C5 C6 H6C 109.5 . . ?
H6A C6 H6C 109.5 . . ?
H6B C6 H6C 109.5 . . ?
C7 C8 H8A 109.5 . . ?
C7 C8 H8B 109.5 . . ?
H8A C8 H8B 109.5 . . ?
C7 C8 H8C 109.5 . . ?
H8A C8 H8C 109.5 . . ?
H8B C8 H8C 109.5 . . ?

loop_
_geom_bond_atom_site_label_1
_geom_bond_atom_site_label_2
_geom_bond_distance
_geom_bond_site_symmetry_2
_geom_bond_publ_flag
O3 C9 1.246(2) . ?
O1 C9 1.2589(19) . ?
O4 H4D 0.896(10) . ?
O4 H4E 0.900(10) . ?
O2 C9 1.348(2) . ?
O2 H2 0.8300 . ?
O6 H6D 0.893(10) . ?
O6 H6E 0.899(9) . ?
N1 C3 1.5155(19) . ?
N1 C1 1.5171(19) . ?
N1 C7 1.5193(19) . ?
N1 C5 1.5218(19) . ?
O5 H5E 0.890(10) . ?
O5 H5D 0.891(10) . ?
C3 C4 1.509(2) . ?
C3 H3A 0.9800 . ?
C3 H3B 0.9800 . ?
C1 C2 1.508(2) . ?
C1 H1A 0.9800 . ?
C1 H1B 0.9800 . ?
C7 C8 1.508(2) . ?
C7 H7A 0.9800 . ?
C7 H7B 0.9800 . ?
C5 C6 1.506(2) . ?
C5 H5A 0.9800 . ?
C5 H5B 0.9800 . ?
C4 H4A 0.9700 . ?
C4 H4B 0.9700 . ?
C4 H4C 0.9700 . ?
C2 H2A 0.9700 . ?
C2 H2B 0.9700 . ?
C2 H2C 0.9700 . ?
C6 H6A 0.9700 . ?
C6 H6B 0.9700 . ?
C6 H6C 0.9700 . ?
C8 H8A 0.9700 . ?
C8 H8B 0.9700 . ?
C8 H8C 0.9700 . ?

loop_
_geom_torsion_atom_site_label_1
_geom_torsion_atom_site_label_2
_geom_torsion_atom_site_label_3
_geom_torsion_atom_site_label_4
_geom_torsion
_geom_torsion_site_symmetry_1
_geom_torsion_site_symmetry_2
_geom_torsion_site_symmetry_3
_geom_torsion_site_symmetry_4
_geom_torsion_publ_flag
C1 N1 C3 C4 60.79(16) . . . . ?
C7 N1 C3 C4 -178.50(13) . . . . ?
C5 N1 C3 C4 -57.13(17) . . . . ?
C3 N1 C1 C2 60.60(16) . . . . ?
C7 N1 C1 C2 -57.20(17) . . . . ?
C5 N1 C1 C2 -178.40(13) . . . . ?
C3 N1 C7 C8 -175.61(14) . . . . ?
C1 N1 C7 C8 -54.50(18) . . . . ?
C5 N1 C7 C8 63.32(17) . . . . ?
C3 N1 C5 C6 -54.06(17) . . . . ?
C1 N1 C5 C6 -175.29(13) . . . . ?
C7 N1 C5 C6 63.97(17) . . . . ?
